data_4074141
loop_
_publ_author_name
'Lis, Jr., Edward C.'
'Delafuente, David A.'
'Lin, Yunqing'
'Mocella, Christopher J.'
'Todd, Michael A.'
'Liu, Weijun'
'Sabat, Michal'
'Myers, William H.'
'Harman, W. Dean'

_publ_section_title
;
 The Uncommon Reactivity of Dihapto-Coordinated Nitrile, Ketone, and
 Alkene Ligands When Bound to a Powerful \p-Base
;
_journal_issue 21
_journal_name_full Organometallics
_journal_page_first 5051
_journal_page_last 5058
_journal_paper_doi 10.1021/om060434o
_journal_volume 25
_journal_year 2006
_chemical_formula_sum 'C18 H25 B F3 Mo N9 O5 S'
_chemical_formula_weight 643.28
_chemical_name_systematic ?
_space_group_IT_number 14
_symmetry_cell_setting monoclinic
_symmetry_space_group_name_Hall '-P 2yn'
_symmetry_space_group_name_H-M 'P 1 21/n 1'
_atom_sites_solution_hydrogens difmap
_atom_sites_solution_primary direct
_atom_sites_solution_secondary difmap
_audit_creation_method SHELXL-97
_cell_angle_alpha 90.00
_cell_angle_beta 93.8310(10)
_cell_angle_gamma 90.00
_cell_formula_units_Z 4
_cell_length_a 7.9609(4)
_cell_length_b 13.6846(7)
_cell_length_c 24.5781(13)
_cell_measurement_reflns_used 9454
_cell_measurement_temperature 153(2)
_cell_measurement_theta_max 32.381
_cell_measurement_theta_min 3.033
_cell_volume 2671.6(2)
_computing_cell_refinement 'Bruker SMART'
_computing_data_collection 'Bruker SMART'
_computing_data_reduction 'Bruker SAINT'
_computing_molecular_graphics 'Bruker SHELXTL'
_computing_publication_material 'Bruker SHELXTL'
_computing_structure_refinement 'SHELXL-97 (Sheldrick, 1997)'
_computing_structure_solution 'SHELXS-97 (Sheldrick, 1990)'
_diffrn_ambient_temperature 153(2)
_diffrn_measured_fraction_theta_full 0.946
_diffrn_measured_fraction_theta_max 0.946
_diffrn_measurement_device_type 'Bruker SMART APEX CCD area detector'
_diffrn_measurement_method 'phi and omega scans'
_diffrn_radiation_monochromator graphite
_diffrn_radiation_source 'fine-focus sealed tube'
_diffrn_radiation_type MoK\a
_diffrn_radiation_wavelength 0.71073
_diffrn_reflns_av_R_equivalents 0.0429
_diffrn_reflns_av_sigmaI/netI 0.0362
_diffrn_reflns_limit_h_max 11
_diffrn_reflns_limit_h_min -11
_diffrn_reflns_limit_k_max 20
_diffrn_reflns_limit_k_min -20
_diffrn_reflns_limit_l_max 36
_diffrn_reflns_limit_l_min -36
_diffrn_reflns_number 31696
_diffrn_reflns_theta_full 32.50
_diffrn_reflns_theta_max 32.50
_diffrn_reflns_theta_min 3.03
_exptl_absorpt_coefficient_mu 0.637
_exptl_absorpt_correction_T_max 0.801926
_exptl_absorpt_correction_T_min 0.672148
_exptl_absorpt_correction_type empirical
_exptl_absorpt_process_details 'Bruker SADABS'
_exptl_crystal_colour olive-green
_exptl_crystal_density_diffrn 1.599
_exptl_crystal_density_meas ?
_exptl_crystal_density_method 'not measured'
_exptl_crystal_description needle
_exptl_crystal_F_000 1304
_exptl_crystal_size_max 0.32
_exptl_crystal_size_mid 0.12
_exptl_crystal_size_min 0.14
_refine_diff_density_max 1.134
_refine_diff_density_min -0.442
_refine_diff_density_rms 0.108
_refine_ls_extinction_coef 0.0000(3)
_refine_ls_extinction_expression Fc^*^=kFc[1+0.001xFc^2^\l^3^/sin(2\q)]^-1/4^
_refine_ls_extinction_method SHELXL
_refine_ls_goodness_of_fit_ref 1.043
_refine_ls_hydrogen_treatment refined
_refine_ls_matrix_type full
_refine_ls_number_parameters 444
_refine_ls_number_reflns 9139
_refine_ls_number_restraints 0
_refine_ls_restrained_S_all 1.043
_refine_ls_R_factor_all 0.0609
_refine_ls_R_factor_gt 0.0447
_refine_ls_shift/su_max 0.001
_refine_ls_shift/su_mean 0.000
_refine_ls_structure_factor_coef Fsqd
_refine_ls_weighting_details 'calc w=1/[\s^2^(Fo^2^)+(0.0541P)^2^+1.4124P] where P=(Fo^2^+2Fc^2^)/3'
_refine_ls_weighting_scheme calc
_refine_ls_wR_factor_gt 0.1012
_refine_ls_wR_factor_ref 0.1077
_reflns_number_gt 7208
_reflns_number_total 9139
_reflns_threshold_expression >2sigma(I)
_cod_data_source_file om060434osi20060518_120441.cif
_cod_data_source_block c18h25bf3mon9o5s
_cod_depositor_comments
;
The following automatic conversions were performed:

'_symmetry_cell_setting' value 'Monoclinic' changed to 'monoclinic'
according to /home/saulius/struct/CIF-dictionaries/cif_core.dic
dictionary named 'cif_core.dic' version 2.4.1 from 2010-06-29.

Automatic conversion script
Id: cif_fix_values 1715 2011-07-08 13:25:40Z adriana 

The following automatic conversions were performed:

'_exptl_crystal_density_meas' value 'not measured' was changed to '?'
- the value is perceived as not measured.

Automatic conversion script
Id: cif_fix_values 3008 2015-01-20 13:52:24Z robertas 
;
_cod_original_sg_symbol_H-M P2(1)/n
_cod_database_code 4074141

loop_
_symmetry_equiv_pos_as_xyz
'x, y, z'
'-x+1/2, y+1/2, -z+1/2'
'-x, -y, -z'
'x-1/2, -y-1/2, z-1/2'

loop_
_atom_site_label
_atom_site_type_symbol
_atom_site_fract_x
_atom_site_fract_y
_atom_site_fract_z
_atom_site_U_iso_or_equiv
_atom_site_adp_type
_atom_site_occupancy
_atom_site_symmetry_multiplicity
_atom_site_calc_flag
Mo Mo 0.14458(2) 0.495222(11) 0.163210(7) 0.01799(6) Uani 1 1 d
S S 0.71310(8) 0.39206(5) 0.38080(3) 0.03522(14) Uani 1 1 d
F1 F 0.6122(3) 0.50174(19) 0.45892(14) 0.1023(11) Uani 1 1 d
F2 F 0.8298(3) 0.55641(14) 0.42319(10) 0.0803(7) Uani 1 1 d
F3 F 0.8537(3) 0.43587(16) 0.47667(7) 0.0639(6) Uani 1 1 d
O1 O 0.3753(2) 0.49945(10) 0.21196(7) 0.0271(3) Uani 1 1 d
O2 O -0.0651(3) 0.64403(17) 0.21281(10) 0.0612(7) Uani 1 1 d
O3 O 0.6484(3) 0.30815(15) 0.40736(11) 0.0583(6) Uani 1 1 d
O4 O 0.5942(4) 0.4435(3) 0.34621(12) 0.0915(10) Uani 1 1 d
O5 O 0.8748(3) 0.37837(18) 0.36051(8) 0.0506(5) Uani 1 1 d
N1 N -0.0273(2) 0.37711(14) 0.18189(8) 0.0251(4) Uani 1 1 d
N2 N -0.0589(2) 0.30215(14) 0.14609(8) 0.0276(4) Uani 1 1 d
N3 N -0.0379(2) 0.49200(12) 0.09303(7) 0.0217(3) Uani 1 1 d
N4 N -0.0733(2) 0.40786(13) 0.06520(7) 0.0232(3) Uani 1 1 d
N5 N 0.2798(2) 0.37971(13) 0.11789(7) 0.0225(3) Uani 1 1 d
N6 N 0.1884(2) 0.31133(13) 0.08819(8) 0.0265(4) Uani 1 1 d
N7 N 0.2734(2) 0.60965(13) 0.12014(7) 0.0223(3) Uani 1 1 d
N8 N 0.3127(2) 0.75468(13) 0.08482(8) 0.0277(4) Uani 1 1 d
N9 N 0.0239(2) 0.58420(15) 0.19427(8) 0.0297(4) Uani 1 1 d
C2 C 0.2567(3) 0.44600(17) 0.24188(9) 0.0267(4) Uani 1 1 d
C3 C 0.2074(4) 0.4953(3) 0.29315(11) 0.0448(7) Uani 1 1 d
C4 C 0.3100(4) 0.3416(2) 0.24956(12) 0.0389(6) Uani 1 1 d
C5 C 0.4651(4) 0.5839(2) 0.23541(12) 0.0390(6) Uani 1 1 d
C6 C -0.1690(3) 0.2400(2) 0.16743(13) 0.0391(6) Uani 1 1 d
C7 C -0.2094(3) 0.2744(2) 0.21689(13) 0.0451(7) Uani 1 1 d
C8 C -0.1184(3) 0.3606(2) 0.22447(11) 0.0367(6) Uani 1 1 d
C9 C -0.1866(3) 0.42647(19) 0.02322(9) 0.0283(4) Uani 1 1 d
C10 C -0.2259(3) 0.52393(19) 0.02342(10) 0.0297(5) Uani 1 1 d
C11 C -0.1305(3) 0.56225(17) 0.06782(9) 0.0249(4) Uani 1 1 d
C12 C 0.2934(3) 0.24989(18) 0.06479(11) 0.0367(6) Uani 1 1 d
C13 C 0.4557(3) 0.2770(2) 0.07902(12) 0.0386(6) Uani 1 1 d
C14 C 0.4422(3) 0.35827(17) 0.11232(10) 0.0285(4) Uani 1 1 d
C15 C 0.2091(3) 0.69866(16) 0.11191(9) 0.0249(4) Uani 1 1 d
C16 C 0.4528(3) 0.70047(17) 0.07588(10) 0.0291(5) Uani 1 1 d
C17 C 0.4276(3) 0.61138(17) 0.09745(9) 0.0258(4) Uani 1 1 d
C18 C 0.2778(4) 0.85576(19) 0.06741(15) 0.0405(6) Uani 1 1 d
C19 C 0.7532(4) 0.4758(2) 0.43738(13) 0.0439(6) Uani 1 1 d
B B -0.0040(3) 0.30945(18) 0.08760(11) 0.0273(5) Uani 1 1 d
H1B H -0.052(3) 0.2557(18) 0.0610(10) 0.024(6) Uiso 1 1 d
H3A H 0.127(5) 0.449(3) 0.3061(15) 0.069(12) Uiso 1 1 d
H3B H 0.168(4) 0.565(3) 0.2889(13) 0.046(9) Uiso 1 1 d
H3C H 0.301(4) 0.4933(19) 0.3235(14) 0.036(8) Uiso 1 1 d
H4A H 0.341(4) 0.312(2) 0.2146(13) 0.039(8) Uiso 1 1 d
H4B H 0.226(4) 0.311(3) 0.2609(14) 0.054(10) Uiso 1 1 d
H4C H 0.409(4) 0.336(2) 0.2779(14) 0.052(9) Uiso 1 1 d
H5A H 0.370(4) 0.633(3) 0.2473(14) 0.056(10) Uiso 1 1 d
H5B H 0.542(4) 0.605(2) 0.2080(12) 0.036(8) Uiso 1 1 d
H5C H 0.540(4) 0.562(2) 0.2648(14) 0.052(9) Uiso 1 1 d
H6 H -0.201(4) 0.187(2) 0.1493(13) 0.041(8) Uiso 1 1 d
H7 H -0.277(4) 0.253(2) 0.2373(16) 0.062(11) Uiso 1 1 d
H8 H -0.117(4) 0.404(2) 0.2513(13) 0.043(9) Uiso 1 1 d
H9 H -0.222(3) 0.368(2) -0.0026(11) 0.033(7) Uiso 1 1 d
H10 H -0.305(4) 0.553(2) 0.0003(12) 0.039(8) Uiso 1 1 d
H11 H -0.132(3) 0.6258(19) 0.0819(10) 0.024(6) Uiso 1 1 d
H12 H 0.250(3) 0.201(2) 0.0428(11) 0.028(7) Uiso 1 1 d
H13 H 0.555(4) 0.247(2) 0.0712(13) 0.048(9) Uiso 1 1 d
H14 H 0.530(3) 0.393(2) 0.1308(11) 0.031(7) Uiso 1 1 d
H15 H 0.103(3) 0.7186(18) 0.1197(10) 0.019(6) Uiso 1 1 d
H16 H 0.543(4) 0.721(2) 0.0606(13) 0.044(9) Uiso 1 1 d
H17 H 0.494(3) 0.556(2) 0.0993(11) 0.033(7) Uiso 1 1 d
H18A H 0.282(5) 0.854(3) 0.0305(19) 0.079(13) Uiso 1 1 d
H18B H 0.166(5) 0.873(3) 0.0731(14) 0.060(10) Uiso 1 1 d
H18C H 0.361(4) 0.896(2) 0.0834(13) 0.048(9) Uiso 1 1 d

loop_
_atom_site_aniso_label
_atom_site_aniso_U_11
_atom_site_aniso_U_22
_atom_site_aniso_U_33
_atom_site_aniso_U_23
_atom_site_aniso_U_13
_atom_site_aniso_U_12
Mo 0.01768(9) 0.01776(9) 0.01849(9) -0.00098(6) 0.00084(5) 0.00103(6)
S 0.0276(3) 0.0403(3) 0.0364(3) -0.0047(3) -0.0084(2) 0.0009(2)
F1 0.0683(16) 0.100(2) 0.142(3) -0.0784(18) 0.0334(17) -0.0050(13)
F2 0.1070(18) 0.0353(10) 0.0968(17) 0.0064(10) -0.0072(14) -0.0303(11)
F3 0.0813(14) 0.0748(14) 0.0333(9) 0.0030(9) -0.0125(9) -0.0233(11)
O1 0.0266(8) 0.0245(8) 0.0291(8) 0.0001(6) -0.0058(6) -0.0019(6)
O2 0.0600(14) 0.0558(14) 0.0702(16) -0.0193(12) 0.0229(12) 0.0245(11)
O3 0.0473(12) 0.0360(11) 0.0938(18) -0.0185(11) 0.0198(12) -0.0180(9)
O4 0.0786(19) 0.107(2) 0.082(2) -0.0033(18) -0.0503(16) 0.0327(18)
O5 0.0419(11) 0.0749(15) 0.0359(11) -0.0044(10) 0.0094(8) -0.0034(10)
N1 0.0230(8) 0.0277(9) 0.0246(9) 0.0052(7) 0.0015(7) -0.0042(7)
N2 0.0254(9) 0.0241(9) 0.0327(10) 0.0060(7) -0.0029(7) -0.0058(7)
N3 0.0197(8) 0.0233(8) 0.0218(8) 0.0011(6) -0.0007(6) -0.0002(6)
N4 0.0207(8) 0.0262(9) 0.0221(8) -0.0023(7) -0.0017(6) -0.0017(7)
N5 0.0216(8) 0.0207(8) 0.0249(8) -0.0036(6) -0.0001(6) 0.0015(6)
N6 0.0305(9) 0.0195(8) 0.0292(9) -0.0070(7) 0.0001(7) 0.0005(7)
N7 0.0189(8) 0.0199(8) 0.0278(9) 0.0005(7) -0.0003(6) -0.0002(6)
N8 0.0233(9) 0.0212(9) 0.0377(11) 0.0046(7) -0.0039(8) -0.0043(7)
N9 0.0282(10) 0.0307(10) 0.0305(10) -0.0050(8) 0.0045(8) 0.0070(8)
C2 0.0282(11) 0.0305(11) 0.0207(10) 0.0031(8) -0.0031(8) -0.0004(8)
C3 0.0452(16) 0.065(2) 0.0231(12) -0.0021(12) -0.0028(11) 0.0000(15)
C4 0.0447(15) 0.0316(13) 0.0386(15) 0.0119(11) -0.0106(12) -0.0014(11)
C5 0.0413(15) 0.0349(13) 0.0386(14) -0.0037(11) -0.0132(12) -0.0079(11)
C6 0.0297(12) 0.0330(13) 0.0535(17) 0.0186(12) -0.0065(11) -0.0100(10)
C7 0.0292(13) 0.0578(18) 0.0485(17) 0.0295(14) 0.0030(12) -0.0088(12)
C8 0.0281(12) 0.0524(16) 0.0302(12) 0.0128(11) 0.0066(9) -0.0027(11)
C9 0.0217(10) 0.0391(12) 0.0237(10) -0.0002(9) -0.0014(8) -0.0031(9)
C10 0.0216(10) 0.0410(13) 0.0258(11) 0.0069(9) -0.0035(8) 0.0008(9)
C11 0.0184(9) 0.0303(11) 0.0258(10) 0.0052(8) -0.0004(8) 0.0020(8)
C12 0.0409(14) 0.0265(12) 0.0424(14) -0.0128(10) 0.0009(11) 0.0059(10)
C13 0.0336(13) 0.0330(13) 0.0495(16) -0.0103(11) 0.0048(11) 0.0141(10)
C14 0.0244(10) 0.0266(11) 0.0342(12) -0.0019(9) 0.0006(9) 0.0059(8)
C15 0.0205(10) 0.0235(10) 0.0301(11) 0.0013(8) -0.0015(8) 0.0003(8)
C16 0.0223(10) 0.0294(11) 0.0354(12) 0.0036(9) 0.0009(9) -0.0052(8)
C17 0.0198(9) 0.0262(10) 0.0313(11) -0.0006(8) 0.0017(8) -0.0005(8)
C18 0.0358(14) 0.0247(12) 0.0599(19) 0.0156(12) -0.0043(13) -0.0036(10)
C19 0.0482(17) 0.0321(13) 0.0519(17) -0.0064(12) 0.0060(13) -0.0075(12)
B 0.0279(12) 0.0226(11) 0.0305(12) -0.0039(9) -0.0042(9) -0.0033(9)

loop_
_atom_type_symbol
_atom_type_description
_atom_type_scat_dispersion_real
_atom_type_scat_dispersion_imag
_atom_type_scat_source
C C 0.0033 0.0016 'International Tables Vol C Tables 4.2.6.8 and 6.1.1.4'
H H 0.0000 0.0000 'International Tables Vol C Tables 4.2.6.8 and 6.1.1.4'
B B 0.0013 0.0007 'International Tables Vol C Tables 4.2.6.8 and 6.1.1.4'
N N 0.0061 0.0033 'International Tables Vol C Tables 4.2.6.8 and 6.1.1.4'
O O 0.0106 0.0060 'International Tables Vol C Tables 4.2.6.8 and 6.1.1.4'
F F 0.0171 0.0103 'International Tables Vol C Tables 4.2.6.8 and 6.1.1.4'
S S 0.1246 0.1234 'International Tables Vol C Tables 4.2.6.8 and 6.1.1.4'
Mo Mo -1.6832 0.6857 'International Tables Vol C Tables 4.2.6.8 and 6.1.1.4'

loop_
_geom_angle_atom_site_label_1
_geom_angle_atom_site_label_2
_geom_angle_atom_site_label_3
_geom_angle
N9 Mo O1 102.32(8)
N9 Mo N3 90.16(8)
O1 Mo N3 162.09(7)
N9 Mo C2 91.85(9)
O1 Mo C2 38.91(7)
N3 Mo C2 155.04(8)
N9 Mo N7 90.11(8)
O1 Mo N7 80.64(6)
N3 Mo N7 86.61(6)
C2 Mo N7 118.25(8)
N9 Mo N1 93.04(9)
O1 Mo N1 115.54(6)
N3 Mo N1 75.99(7)
C2 Mo N1 79.06(8)
N7 Mo N1 162.31(7)
N9 Mo N5 174.91(8)
O1 Mo N5 82.76(6)
N3 Mo N5 84.82(6)
C2 Mo N5 92.34(8)
N7 Mo N5 90.45(7)
N1 Mo N5 84.92(7)
O4 S O5 116.02(18)
O4 S O3 115.18(19)
O5 S O3 114.52(14)
O4 S C19 102.87(17)
O5 S C19 103.57(14)
O3 S C19 101.94(14)
C2 O1 C5 121.6(2)
C2 O1 Mo 72.63(11)
C5 O1 Mo 128.83(15)
C8 N1 N2 107.0(2)
C8 N1 Mo 132.22(19)
N2 N1 Mo 120.77(14)
C6 N2 N1 108.6(2)
C6 N2 B 129.6(2)
N1 N2 B 120.26(17)
C11 N3 N4 106.65(18)
C11 N3 Mo 132.00(15)
N4 N3 Mo 121.33(13)
C9 N4 N3 109.31(18)
C9 N4 B 130.00(19)
N3 N4 B 120.18(17)
C14 N5 N6 106.16(18)
C14 N5 Mo 134.49(15)
N6 N5 Mo 119.35(13)
C12 N6 N5 109.45(19)
C12 N6 B 129.6(2)
N5 N6 B 120.90(17)
C15 N7 C17 105.43(18)
C15 N7 Mo 122.75(15)
C17 N7 Mo 131.81(14)
C15 N8 C16 107.80(19)
C15 N8 C18 125.0(2)
C16 N8 C18 127.2(2)
O2 N9 Mo 176.1(2)
O1 C2 C4 111.1(2)
O1 C2 C3 114.7(2)
C4 C2 C3 114.2(2)
O1 C2 Mo 68.46(10)
C4 C2 Mo 120.11(17)
C3 C2 Mo 119.32(18)
N2 C6 C7 109.1(3)
C6 C7 C8 105.1(2)
N1 C8 C7 110.2(3)
N4 C9 C10 108.8(2)
C9 C10 C11 104.9(2)
N3 C11 C10 110.3(2)
N6 C12 C13 109.0(2)
C12 C13 C14 105.0(2)
N5 C14 C13 110.4(2)
N7 C15 N8 110.9(2)
C17 C16 N8 106.4(2)
C16 C17 N7 109.5(2)
F2 C19 F1 107.5(3)
F2 C19 F3 105.6(3)
F1 C19 F3 107.8(3)
F2 C19 S 112.7(2)
F1 C19 S 111.5(2)
F3 C19 S 111.4(2)
N6 B N2 109.87(19)
N6 B N4 108.82(18)
N2 B N4 105.88(19)

loop_
_geom_bond_atom_site_label_1
_geom_bond_atom_site_label_2
_geom_bond_distance
Mo N9 1.7570(19)
Mo O1 2.1259(16)
Mo N3 2.1802(18)
Mo C2 2.181(2)
Mo N7 2.1840(18)
Mo N1 2.1861(18)
Mo N5 2.2493(17)
S O4 1.416(2)
S O5 1.424(2)
S O3 1.434(2)
S C19 1.813(3)
F1 C19 1.322(4)
F2 C19 1.319(3)
F3 C19 1.329(4)
O1 C2 1.436(3)
O1 C5 1.457(3)
O2 N9 1.193(3)
N1 C8 1.332(3)
N1 N2 1.364(3)
N2 C6 1.352(3)
N2 B 1.534(3)
N3 C11 1.338(3)
N3 N4 1.359(2)
N4 C9 1.348(3)
N4 B 1.543(3)
N5 C14 1.341(3)
N5 N6 1.367(2)
N6 C12 1.342(3)
N6 B 1.531(3)
N7 C15 1.332(3)
N7 C17 1.382(3)
N8 C15 1.336(3)
N8 C16 1.369(3)
N8 C18 1.469(3)
C2 C4 1.498(3)
C2 C3 1.505(4)
C6 C7 1.362(5)
C7 C8 1.390(4)
C9 C10 1.370(4)
C10 C11 1.390(3)
C12 C13 1.367(4)
C13 C14 1.389(3)
C16 C17 1.350(3)
